data_7233770
loop_
_publ_author_name
'Jin-Xing Qiu'
'Ye-Xin Li'
'Xiao-Feng Yang'
'Yong Nie'
'Zhen-Wei Zhang'
'Zhong-He Chen'
'Guo-Xin Sun'

_publ_section_title
;
 Substitution degree engineering the crystal packing and optoelectronic
 properties of benzofuranvinyl-substituted benzene-cored derivatives
;
_journal_name_full 'Journal of Materials Chemistry C'
_journal_page_first 5954
_journal_page_last 5962
_journal_paper_doi 10.1039/C4TC00220B
_journal_volume 2
_journal_year 2014
_chemical_formula_moiety 'C26 H18 O2'
_chemical_formula_sum 'C26 H18 O2'
_chemical_formula_weight 362.40
_space_group_crystal_system monoclinic
_space_group_IT_number 14
_space_group_name_Hall '-P 2ybc'
_space_group_name_H-M_alt 'P 1 21/c 1'
_atom_sites_solution_hydrogens geom
_atom_sites_solution_primary iterative
_atom_sites_solution_secondary difmap
_cell_angle_alpha 90.00
_cell_angle_beta 97.316(5)
_cell_angle_gamma 90.00
_cell_formula_units_Z 6
_cell_length_a 23.0227(11)
_cell_length_b 7.5756(3)
_cell_length_c 16.2346(6)
_cell_measurement_reflns_used 5279
_cell_measurement_temperature 293(2)
_cell_measurement_theta_max 28.0190
_cell_measurement_theta_min 3.6780
_cell_volume 2808.4(2)
_computing_cell_refinement
;
CrysAlisPro, Agilent Technologies,
Version 1.171.36.28 (release 01-02-2013 CrysAlis171 .NET)
(compiled Feb  1 2013,16:14:44)
;
_computing_data_collection
;
CrysAlisPro, Agilent Technologies,
Version 1.171.36.28 (release 01-02-2013 CrysAlis171 .NET)
(compiled Feb  1 2013,16:14:44)
;
_computing_data_reduction
;
CrysAlisPro, Agilent Technologies,
Version 1.171.36.28 (release 01-02-2013 CrysAlis171 .NET)
(compiled Feb  1 2013,16:14:44)
;
_computing_molecular_graphics
;
O. V. Dolomanov, L. J. Bourhis, R. J. Gildea, J. A. K. Howard and H. Puschmann,
OLEX2: a complete structure solution, refinement and analysis program.
J. Appl. Cryst. (2009). 42, 339-341.
;
_computing_publication_material
;
O. V. Dolomanov, L. J. Bourhis, R. J. Gildea, J. A. K. Howard and H. Puschmann,
OLEX2: a complete structure solution, refinement and analysis program.
J. Appl. Cryst. (2009). 42, 339-341.
;
_computing_structure_refinement
;
SHELXL, G.M. Sheldrick, Acta Cryst.
(2008). A64, 112-122
;
_computing_structure_solution 'SUPERFLIP, J. Appl. Cryst. (2007) 40, 786-790'
_diffrn_ambient_temperature 293.15
_diffrn_detector_area_resol_mean 16.0355
_diffrn_measured_fraction_theta_full 0.9974
_diffrn_measured_fraction_theta_max 0.9136
_diffrn_measurement_details
;
#__ type_ start__ end____ width___ exp.time_
  1 omega   21.00   87.00   1.0000   60.0000
omega____ theta____ kappa____ phi______ frames
    -       17.7426   57.0000  -30.0000 66
#__ type_ start__ end____ width___ exp.time_
  2 omega    5.00   87.00   1.0000   60.0000
omega____ theta____ kappa____ phi______ frames
    -       17.7426   57.0000  -90.0000 82
#__ type_ start__ end____ width___ exp.time_
  3 omega  -52.00   48.00   1.0000   60.0000
omega____ theta____ kappa____ phi______ frames
    -       17.7426  -77.0000  150.0000 100
#__ type_ start__ end____ width___ exp.time_
  4 omega  -25.00   23.00   1.0000   60.0000
omega____ theta____ kappa____ phi______ frames
    -      -18.8363  -99.0000   30.0000 48
#__ type_ start__ end____ width___ exp.time_
  5 omega  -54.00   48.00   1.0000   60.0000
omega____ theta____ kappa____ phi______ frames
    -      -18.8363   19.0000   90.0000 102
#__ type_ start__ end____ width___ exp.time_
  6 omega   -4.00   54.00   1.0000   60.0000
omega____ theta____ kappa____ phi______ frames
    -       17.7426   57.0000   60.0000 58
#__ type_ start__ end____ width___ exp.time_
  7 omega  -51.00   39.00   1.0000   60.0000
omega____ theta____ kappa____ phi______ frames
    -       17.7426  -57.0000  -90.0000 90
;
_diffrn_measurement_device_type 'Xcalibur, Eos, Gemini'
_diffrn_measurement_method '\w scans'
_diffrn_orient_matrix_UB_11 0.0286920000
_diffrn_orient_matrix_UB_12 0.0334685000
_diffrn_orient_matrix_UB_13 0.0111081000
_diffrn_orient_matrix_UB_21 0.0063059000
_diffrn_orient_matrix_UB_22 -0.0148099000
_diffrn_orient_matrix_UB_23 -0.0410846000
_diffrn_orient_matrix_UB_31 -0.0100591000
_diffrn_orient_matrix_UB_32 0.0861923000
_diffrn_orient_matrix_UB_33 -0.0113948000
_diffrn_radiation_monochromator graphite
_diffrn_radiation_type 'Mo K\a'
_diffrn_radiation_wavelength 0.7107
_diffrn_reflns_av_R_equivalents 0.0337
_diffrn_reflns_av_unetI/netI 0.0254
_diffrn_reflns_limit_h_max 28
_diffrn_reflns_limit_h_min -28
_diffrn_reflns_limit_k_max 9
_diffrn_reflns_limit_k_min -9
_diffrn_reflns_limit_l_max 20
_diffrn_reflns_limit_l_min -20
_diffrn_reflns_number 27881
_diffrn_reflns_theta_full 26.37
_diffrn_reflns_theta_max 26.37
_diffrn_reflns_theta_min 2.97
_diffrn_source 'Enhance (Mo) X-ray Source'
_exptl_absorpt_coefficient_mu 0.080
_exptl_absorpt_correction_T_max 1.00000
_exptl_absorpt_correction_T_min 0.83422
_exptl_absorpt_correction_type multi-scan
_exptl_absorpt_process_details
;
CrysAlisPro, Agilent Technologies,
Version 1.171.36.28 (release 01-02-2013 CrysAlis171 .NET)
(compiled Feb  1 2013,16:14:44)
Empirical absorption correction using spherical harmonics,
 implemented in SCALE3 ABSPACK scaling algorithm.
;
_exptl_crystal_density_diffrn 1.286
_exptl_crystal_density_method 'not measured'
_exptl_crystal_F_000 1140
_exptl_crystal_size_max 0.42
_exptl_crystal_size_mid 0.35
_exptl_crystal_size_min 0.22
_refine_diff_density_max 0.382
_refine_diff_density_min -0.141
_refine_diff_density_rms 0.029
_refine_ls_extinction_coef 0.00065(19)
_refine_ls_extinction_expression Fc^*^=kFc[1+0.001xFc^2^\l^3^/sin(2\q)]^-1/4^
_refine_ls_extinction_method SHELXL
_refine_ls_goodness_of_fit_ref 1.052
_refine_ls_hydrogen_treatment mixed
_refine_ls_matrix_type full
_refine_ls_number_parameters 380
_refine_ls_number_reflns 5743
_refine_ls_number_restraints 0
_refine_ls_restrained_S_all 1.052
_refine_ls_R_factor_all 0.0858
_refine_ls_R_factor_gt 0.0527
_refine_ls_shift/su_max 0.001
_refine_ls_shift/su_mean 0.000
_refine_ls_structure_factor_coef Fsqd
_refine_ls_weighting_details 'calc w=1/[\s^2^(Fo^2^)+(0.0472P)^2^+0.7998P] where P=(Fo^2^+2Fc^2^)/3'
_refine_ls_weighting_scheme calc
_refine_ls_wR_factor_gt 0.1213
_refine_ls_wR_factor_ref 0.1424
_reflns_number_gt 3781
_reflns_number_total 5743
_reflns_threshold_expression >2sigma(I)
_cod_data_source_file 1000001.cif
_cod_data_source_block PCOD1000001
_cod_database_code 7233770
_reflns_odcompleteness_completeness 99.74
_reflns_odcompleteness_iscentric 1
_reflns_odcompleteness_theta 26.32
_olex2_refinement_description
;
1. Fixed Uiso
 At 1.2 times of:
  All C(H) groups
2.a Aromatic/amide H refined with riding coordinates:
 C8(H8), C9(H9), C13(H13), C15(H15), C17(H17), C18(H18), C19(H19), C23(H23),
 C24(H24), C25(H25), C26(H26), C27(H27), C28(H28), C29(H29), C30(H30), C31(H31),
  C32(H32), C33(H33), C34(H34), C35(H35), C36(H36), C37(H37), C38(H38),
 C39(H39), C40(H40), C41(H41), C42(H42)
;

loop_
_space_group_symop_id
_space_group_symop_operation_xyz
1 'x, y, z'
2 '-x, y+1/2, -z+1/2'
3 '-x, -y, -z'
4 'x, -y-1/2, z-1/2'

loop_
_atom_site_label
_atom_site_type_symbol
_atom_site_fract_x
_atom_site_fract_y
_atom_site_fract_z
_atom_site_U_iso_or_equiv
_atom_site_adp_type
_atom_site_occupancy
_atom_site_symmetry_multiplicity
_atom_site_calc_flag
_atom_site_refinement_flags
_atom_site_disorder_assembly
_atom_site_disorder_group
O1 O 0.75142(5) 0.53263(16) 0.49299(7) 0.0492(3) Uani 1 1 d . . .
O2 O -0.15064(6) 0.54294(16) 0.14694(8) 0.0582(4) Uani 1 1 d . . .
O3 O 0.34681(6) 0.44078(17) 0.18174(8) 0.0579(4) Uani 1 1 d . . .
C4 C 0.93901(8) 0.5088(2) 0.50562(10) 0.0435(4) Uani 1 1 d . . .
C5 C 0.78310(8) 0.4514(2) 0.56163(11) 0.0473(4) Uani 1 1 d . . .
C6 C 0.69404(8) 0.5288(2) 0.50713(11) 0.0471(4) Uani 1 1 d . . .
C7 C 0.68889(8) 0.4471(2) 0.58279(11) 0.0495(5) Uani 1 1 d . . .
C8 C 0.96319(8) 0.5846(2) 0.43953(11) 0.0483(4) Uani 1 1 d . . .
H8 H 0.9386 0.6424 0.3982 0.058 Uiso 1 1 calc R . .
C9 C 0.97787(8) 0.4232(2) 0.56646(11) 0.0489(5) Uani 1 1 d . . .
H9 H 0.9635 0.3710 0.6116 0.059 Uiso 1 1 calc R . .
C10 C 0.03755(8) 0.5045(2) 0.15798(11) 0.0484(4) Uani 1 1 d . . .
C11 C -0.11938(9) 0.4696(2) 0.21674(11) 0.0520(5) Uani 1 1 d . . .
C12 C 0.15995(8) 0.4764(2) 0.15294(11) 0.0497(5) Uani 1 1 d . . .
C13 C 0.87608(8) 0.5175(2) 0.50765(11) 0.0491(4) Uani 1 1 d . . .
H13 H 0.8548 0.5833 0.4658 0.059 Uiso 1 1 calc R . .
C14 C -0.20874(9) 0.5450(2) 0.16448(12) 0.0498(5) Uani 1 1 d . . .
C15 C 0.13385(9) 0.4153(2) 0.22038(11) 0.0514(5) Uani 1 1 d . . .
H15 H 0.1573 0.3633 0.2647 0.062 Uiso 1 1 calc R . .
C16 C -0.21044(9) 0.4749(2) 0.24378(12) 0.0535(5) Uani 1 1 d . . .
C17 C 0.07496(9) 0.4294(2) 0.22355(11) 0.0516(5) Uani 1 1 d . . .
H17 H 0.0594 0.3884 0.2701 0.062 Uiso 1 1 calc R . .
C18 C 0.84530(8) 0.4422(2) 0.56245(11) 0.0491(5) Uani 1 1 d . . .
H18 H 0.8662 0.3777 0.6051 0.059 Uiso 1 1 calc R . .
C19 C 0.74700(9) 0.3981(2) 0.61603(11) 0.0529(5) Uani 1 1 d . . .
H19 H 0.7580 0.3400 0.6661 0.064 Uiso 1 1 calc R . .
C20 C 0.41562(9) 0.5498(3) 0.10781(12) 0.0561(5) Uani 1 1 d . . .
C21 C 0.40570(9) 0.4476(2) 0.17532(12) 0.0540(5) Uani 1 1 d . . .
C22 C 0.31963(9) 0.5388(2) 0.11508(12) 0.0548(5) Uani 1 1 d . . .
C23 C 0.06319(9) 0.5642(2) 0.08997(12) 0.0556(5) Uani 1 1 d . . .
H23 H 0.0396 0.6153 0.0455 0.067 Uiso 1 1 calc R . .
C24 C -0.02568(9) 0.5183(2) 0.15839(12) 0.0548(5) Uani 1 1 d . . .
H24 H -0.0466 0.5770 0.1138 0.066 Uiso 1 1 calc R . .
C25 C 0.12251(9) 0.5498(2) 0.08667(12) 0.0583(5) Uani 1 1 d . . .
H25 H 0.1380 0.5892 0.0398 0.070 Uiso 1 1 calc R . .
C26 C -0.15230(9) 0.4260(3) 0.27465(13) 0.0612(5) Uani 1 1 d . . .
H26 H -0.1398 0.3736 0.3256 0.073 Uiso 1 1 calc R . .
C27 C 0.22338(9) 0.4661(2) 0.15617(12) 0.0558(5) Uani 1 1 d . . .
H27 H 0.2427 0.3946 0.1974 0.067 Uiso 1 1 calc R . .
C28 C -0.05612(9) 0.4563(3) 0.21523(13) 0.0604(5) Uani 1 1 d . . .
H28 H -0.0350 0.3973 0.2596 0.072 Uiso 1 1 calc R . .
C29 C 0.25669(9) 0.5472(3) 0.10693(12) 0.0584(5) Uani 1 1 d . . .
H29 H 0.2379 0.6149 0.0637 0.070 Uiso 1 1 calc R . .
C30 C 0.35932(9) 0.6071(3) 0.07038(13) 0.0617(5) Uani 1 1 d . . .
H30 H 0.3516 0.6784 0.0237 0.074 Uiso 1 1 calc R . .
C31 C 0.64742(9) 0.5964(3) 0.45504(13) 0.0605(5) Uani 1 1 d . . .
H31 H 0.6524 0.6497 0.4048 0.073 Uiso 1 1 calc R . .
C32 C 0.63318(10) 0.4325(3) 0.60750(13) 0.0650(6) Uani 1 1 d . . .
H32 H 0.6279 0.3781 0.6574 0.078 Uiso 1 1 calc R . .
C33 C -0.25586(10) 0.6032(3) 0.11358(14) 0.0655(6) Uani 1 1 d . . .
H33 H -0.2526 0.6477 0.0610 0.079 Uiso 1 1 calc R . .
C34 C -0.26574(10) 0.4663(3) 0.27320(13) 0.0641(6) Uani 1 1 d . . .
H34 H -0.2696 0.4213 0.3255 0.077 Uiso 1 1 calc R . .
C35 C -0.31370(10) 0.5274(3) 0.22121(15) 0.0674(6) Uani 1 1 d . . .
H35 H -0.3505 0.5241 0.2391 0.081 Uiso 1 1 calc R . .
C36 C 0.47313(11) 0.5685(3) 0.09053(14) 0.0713(6) Uani 1 1 d . . .
H36 H 0.4817 0.6382 0.0465 0.086 Uiso 1 1 calc R . .
C37 C -0.30830(11) 0.5933(3) 0.14330(15) 0.0713(6) Uani 1 1 d . . .
H37 H -0.3417 0.6323 0.1100 0.086 Uiso 1 1 calc R . .
C38 C 0.44887(10) 0.3629(3) 0.22677(14) 0.0725(6) Uani 1 1 d . . .
H38 H 0.4406 0.2970 0.2722 0.087 Uiso 1 1 calc R . .
C39 C 0.58608(10) 0.5006(3) 0.55609(16) 0.0736(6) Uani 1 1 d . . .
H39 H 0.5488 0.4924 0.5720 0.088 Uiso 1 1 calc R . .
C40 C 0.59321(10) 0.5808(3) 0.48131(15) 0.0741(6) Uani 1 1 d . . .
H40 H 0.5606 0.6251 0.4481 0.089 Uiso 1 1 calc R . .
C41 C 0.51686(11) 0.4812(4) 0.14034(17) 0.0806(7) Uani 1 1 d . . .
H41 H 0.5552 0.4900 0.1286 0.097 Uiso 1 1 calc R . .
C42 C 0.50508(11) 0.3810(4) 0.20738(16) 0.0824(7) Uani 1 1 d . . .
H42 H 0.5357 0.3247 0.2400 0.099 Uiso 1 1 calc R . .

loop_
_atom_site_aniso_label
_atom_site_aniso_U_11
_atom_site_aniso_U_22
_atom_site_aniso_U_33
_atom_site_aniso_U_23
_atom_site_aniso_U_13
_atom_site_aniso_U_12
O1 0.0514(8) 0.0537(7) 0.0417(7) 0.0053(6) 0.0029(6) 0.0019(6)
O2 0.0714(10) 0.0526(8) 0.0488(7) 0.0010(6) 0.0014(7) 0.0035(7)
O3 0.0597(9) 0.0622(8) 0.0524(8) 0.0062(6) 0.0092(7) -0.0006(7)
C4 0.0509(11) 0.0380(9) 0.0401(9) -0.0022(7) 0.0003(8) 0.0031(8)
C5 0.0547(12) 0.0430(10) 0.0421(9) -0.0003(8) -0.0022(9) 0.0030(8)
C6 0.0501(11) 0.0432(9) 0.0475(10) -0.0011(8) 0.0042(9) -0.0031(8)
C7 0.0568(12) 0.0453(10) 0.0462(10) -0.0055(8) 0.0062(9) -0.0068(9)
C8 0.0563(12) 0.0453(10) 0.0411(9) 0.0065(8) -0.0028(8) 0.0050(8)
C9 0.0578(12) 0.0485(10) 0.0400(9) 0.0062(8) 0.0040(9) -0.0003(9)
C10 0.0564(12) 0.0381(9) 0.0490(10) -0.0038(8) 0.0002(9) 0.0040(8)
C11 0.0649(13) 0.0441(10) 0.0434(10) -0.0003(8) -0.0073(9) 0.0009(9)
C12 0.0550(12) 0.0427(10) 0.0496(10) -0.0034(8) -0.0008(9) 0.0026(8)
C13 0.0570(12) 0.0456(10) 0.0427(10) 0.0007(8) -0.0010(9) 0.0054(9)
C14 0.0568(12) 0.0415(10) 0.0509(11) -0.0040(8) 0.0056(9) -0.0027(8)
C15 0.0613(13) 0.0443(10) 0.0466(10) 0.0016(8) -0.0003(9) 0.0077(9)
C16 0.0613(13) 0.0418(10) 0.0532(11) -0.0084(8) -0.0095(10) 0.0012(9)
C17 0.0628(13) 0.0473(10) 0.0443(10) 0.0007(8) 0.0061(9) 0.0067(9)
C18 0.0547(12) 0.0478(10) 0.0430(10) 0.0007(8) -0.0008(9) 0.0056(8)
C19 0.0633(13) 0.0521(11) 0.0427(10) 0.0048(8) 0.0042(9) 0.0004(9)
C20 0.0658(14) 0.0527(11) 0.0505(11) -0.0053(9) 0.0100(10) -0.0042(10)
C21 0.0583(13) 0.0537(11) 0.0496(11) -0.0030(9) 0.0059(9) -0.0020(9)
C22 0.0642(13) 0.0490(11) 0.0499(11) 0.0009(9) 0.0027(10) 0.0065(9)
C23 0.0623(14) 0.0511(11) 0.0502(11) 0.0063(9) -0.0058(10) 0.0013(9)
C24 0.0644(13) 0.0455(10) 0.0528(11) -0.0037(9) 0.0010(10) 0.0056(9)
C25 0.0700(14) 0.0564(12) 0.0476(11) 0.0059(9) 0.0044(10) -0.0048(10)
C26 0.0713(15) 0.0588(12) 0.0500(11) 0.0016(9) -0.0059(11) 0.0024(10)
C27 0.0650(13) 0.0483(11) 0.0530(11) -0.0012(9) 0.0032(10) 0.0056(9)
C28 0.0688(15) 0.0542(12) 0.0550(12) -0.0019(10) -0.0043(10) 0.0091(10)
C29 0.0663(14) 0.0523(11) 0.0552(12) 0.0017(9) 0.0020(10) 0.0078(10)
C30 0.0713(15) 0.0576(12) 0.0566(12) 0.0097(10) 0.0096(11) 0.0020(11)
C31 0.0564(13) 0.0635(13) 0.0595(12) 0.0052(10) -0.0012(10) 0.0011(10)
C32 0.0713(15) 0.0676(13) 0.0583(12) -0.0019(10) 0.0170(11) -0.0124(11)
C33 0.0756(16) 0.0587(12) 0.0589(13) 0.0074(10) -0.0041(12) 0.0042(11)
C34 0.0804(16) 0.0589(12) 0.0530(12) -0.0013(10) 0.0086(11) -0.0050(11)
C35 0.0582(14) 0.0697(14) 0.0744(15) -0.0042(12) 0.0084(11) 0.0004(11)
C36 0.0767(16) 0.0764(15) 0.0631(14) -0.0052(12) 0.0182(12) -0.0122(12)
C37 0.0684(16) 0.0700(14) 0.0718(15) 0.0027(12) -0.0058(12) 0.0047(12)
C38 0.0725(16) 0.0784(15) 0.0643(14) 0.0082(12) 0.0000(12) 0.0021(12)
C39 0.0525(14) 0.0858(16) 0.0835(16) -0.0083(14) 0.0120(12) -0.0089(12)
C40 0.0565(14) 0.0823(16) 0.0802(16) 0.0011(13) -0.0041(12) 0.0025(12)
C41 0.0568(15) 0.1003(19) 0.0858(18) -0.0198(16) 0.0129(13) -0.0102(14)
C42 0.0670(17) 0.0950(18) 0.0808(17) -0.0051(14) -0.0073(14) 0.0072(14)

loop_
_atom_type_symbol
_atom_type_description
_atom_type_scat_dispersion_real
_atom_type_scat_dispersion_imag
_atom_type_scat_source
C C 0.0033 0.0016 'International Tables Vol C Tables 4.2.6.8 and 6.1.1.4'
H H 0.0000 0.0000 'International Tables Vol C Tables 4.2.6.8 and 6.1.1.4'
O O 0.0106 0.0060 'International Tables Vol C Tables 4.2.6.8 and 6.1.1.4'

loop_
_geom_angle_atom_site_label_1
_geom_angle_atom_site_label_2
_geom_angle_atom_site_label_3
_geom_angle
_geom_angle_site_symmetry_1
_geom_angle_site_symmetry_3
C6 O1 C5 105.90(13) . .
C11 O2 C14 104.41(15) . .
C21 O3 C22 105.72(15) . .
C8 C4 C9 116.78(17) . .
C8 C4 C13 119.69(16) . .
C9 C4 C13 123.51(16) . .
O1 C5 C18 116.72(16) . .
C19 C5 O1 110.62(16) . .
C19 C5 C18 132.65(17) . .
O1 C6 C7 110.45(16) . .
O1 C6 C31 125.57(17) . .
C31 C6 C7 123.98(19) . .
C6 C7 C19 105.55(17) . .
C6 C7 C32 118.22(18) . .
C32 C7 C19 136.23(19) . .
C4 C8 H8 119.0 . .
C9 C8 C4 122.10(16) 3_766 .
C9 C8 H8 119.0 3_766 .
C4 C9 H9 119.4 . .
C8 C9 C4 121.12(17) 3_766 .
C8 C9 H9 119.4 3_766 .
C17 C10 C24 122.83(17) . .
C23 C10 C17 116.91(18) . .
C23 C10 C24 120.26(17) . .
O2 C11 C28 115.48(17) . .
C26 C11 O2 113.47(18) . .
C26 C11 C28 131.04(19) . .
C15 C12 C25 116.69(18) . .
C15 C12 C27 118.99(17) . .
C25 C12 C27 124.28(18) . .
C4 C13 H13 116.2 . .
C18 C13 C4 127.66(17) . .
C18 C13 H13 116.2 . .
C16 C14 O2 108.79(16) . .
C33 C14 O2 126.27(18) . .
C33 C14 C16 124.9(2) . .
C12 C15 H15 118.9 . .
C17 C15 C12 122.17(17) . .
C17 C15 H15 118.9 . .
C14 C16 C26 106.80(19) . .
C14 C16 C34 117.37(18) . .
C34 C16 C26 135.8(2) . .
C10 C17 H17 119.4 . .
C15 C17 C10 121.29(18) . .
C15 C17 H17 119.4 . .
C5 C18 H18 117.0 . .
C13 C18 C5 126.03(17) . .
C13 C18 H18 117.0 . .
C5 C19 C7 107.48(16) . .
C5 C19 H19 126.3 . .
C7 C19 H19 126.3 . .
C21 C20 C30 105.94(18) . .
C21 C20 C36 118.2(2) . .
C36 C20 C30 135.8(2) . .
O3 C21 C20 110.18(17) . .
C38 C21 O3 125.52(19) . .
C38 C21 C20 124.3(2) . .
O3 C22 C29 116.25(17) . .
C30 C22 O3 110.86(18) . .
C30 C22 C29 132.89(19) . .
C10 C23 H23 119.1 . .
C25 C23 C10 121.83(18) . .
C25 C23 H23 119.1 . .
C10 C24 H24 116.6 . .
C28 C24 C10 126.76(19) . .
C28 C24 H24 116.6 . .
C12 C25 H25 119.5 . .
C23 C25 C12 121.09(18) . .
C23 C25 H25 119.5 . .
C11 C26 C16 106.52(18) . .
C11 C26 H26 126.7 . .
C16 C26 H26 126.7 . .
C12 C27 H27 116.3 . .
C29 C27 C12 127.39(19) . .
C29 C27 H27 116.3 . .
C11 C28 H28 116.3 . .
C24 C28 C11 127.44(19) . .
C24 C28 H28 116.3 . .
C22 C29 H29 117.4 . .
C27 C29 C22 125.19(19) . .
C27 C29 H29 117.4 . .
C20 C30 H30 126.4 . .
C22 C30 C20 107.28(18) . .
C22 C30 H30 126.4 . .
C6 C31 H31 121.8 . .
C40 C31 C6 116.4(2) . .
C40 C31 H31 121.8 . .
C7 C32 H32 120.8 . .
C39 C32 C7 118.4(2) . .
C39 C32 H32 120.8 . .
C14 C33 H33 121.8 . .
C14 C33 C37 116.5(2) . .
C37 C33 H33 121.8 . .
C16 C34 H34 121.3 . .
C35 C34 C16 117.46(19) . .
C35 C34 H34 121.3 . .
C34 C35 H35 119.2 . .
C37 C35 C34 121.5(2) . .
C37 C35 H35 119.2 . .
C20 C36 H36 120.8 . .
C41 C36 C20 118.3(2) . .
C41 C36 H36 120.8 . .
C33 C37 C35 122.2(2) . .
C33 C37 H37 118.9 . .
C35 C37 H37 118.9 . .
C21 C38 H38 121.9 . .
C21 C38 C42 116.3(2) . .
C42 C38 H38 121.9 . .
C32 C39 H39 119.3 . .
C32 C39 C40 121.4(2) . .
C40 C39 H39 119.3 . .
C31 C40 C39 121.5(2) . .
C31 C40 H40 119.2 . .
C39 C40 H40 119.2 . .
C36 C41 H41 119.2 . .
C36 C41 C42 121.6(2) . .
C42 C41 H41 119.2 . .
C38 C42 C41 121.3(2) . .
C38 C42 H42 119.4 . .
C41 C42 H42 119.4 . .

loop_
_geom_bond_atom_site_label_1
_geom_bond_atom_site_label_2
_geom_bond_distance
_geom_bond_site_symmetry_2
O1 C5 1.395(2) .
O1 C6 1.370(2) .
O2 C11 1.379(2) .
O2 C14 1.403(2) .
O3 C21 1.374(2) .
O3 C22 1.394(2) .
C4 C8 1.394(2) .
C4 C9 1.404(2) .
C4 C13 1.455(3) .
C5 C18 1.432(3) .
C5 C19 1.350(2) .
C6 C7 1.394(2) .
C6 C31 1.378(3) .
C7 C19 1.427(3) .
C7 C32 1.396(3) .
C8 H8 0.9300 .
C8 C9 1.374(3) 3_766
C9 C8 1.374(3) 3_766
C9 H9 0.9300 .
C10 C17 1.402(2) .
C10 C23 1.392(3) .
C10 C24 1.460(3) .
C11 C26 1.322(3) .
C11 C28 1.463(3) .
C12 C15 1.393(3) .
C12 C25 1.405(3) .
C12 C27 1.457(3) .
C13 H13 0.9300 .
C13 C18 1.334(3) .
C14 C16 1.398(3) .
C14 C33 1.351(3) .
C15 H15 0.9300 .
C15 C17 1.368(3) .
C16 C26 1.417(3) .
C16 C34 1.417(3) .
C17 H17 0.9300 .
C18 H18 0.9300 .
C19 H19 0.9300 .
C20 C21 1.384(3) .
C20 C30 1.427(3) .
C20 C36 1.395(3) .
C21 C38 1.373(3) .
C22 C29 1.440(3) .
C22 C30 1.341(3) .
C23 H23 0.9300 .
C23 C25 1.378(3) .
C24 H24 0.9300 .
C24 C28 1.314(3) .
C25 H25 0.9300 .
C26 H26 0.9300 .
C27 H27 0.9300 .
C27 C29 1.327(3) .
C28 H28 0.9300 .
C29 H29 0.9300 .
C30 H30 0.9300 .
C31 H31 0.9300 .
C31 C40 1.374(3) .
C32 H32 0.9300 .
C32 C39 1.381(3) .
C33 H33 0.9300 .
C33 C37 1.358(3) .
C34 H34 0.9300 .
C34 C35 1.381(3) .
C35 H35 0.9300 .
C35 C37 1.380(3) .
C36 H36 0.9300 .
C36 C41 1.377(3) .
C37 H37 0.9300 .
C38 H38 0.9300 .
C38 C42 1.377(3) .
C39 H39 0.9300 .
C39 C40 1.386(3) .
C40 H40 0.9300 .
C41 H41 0.9300 .
C41 C42 1.382(3) .
C42 H42 0.9300 .

loop_
_geom_torsion_atom_site_label_1
_geom_torsion_atom_site_label_2
_geom_torsion_atom_site_label_3
_geom_torsion_atom_site_label_4
_geom_torsion
_geom_torsion_site_symmetry_1
_geom_torsion_site_symmetry_2
_geom_torsion_site_symmetry_3
_geom_torsion_site_symmetry_4
O1 C5 C18 C13 6.4(3) . . . .
O1 C5 C19 C7 -0.6(2) . . . .
O1 C6 C7 C19 -0.3(2) . . . .
O1 C6 C7 C32 179.65(15) . . . .
O1 C6 C31 C40 -179.24(18) . . . .
O2 C11 C26 C16 -1.0(2) . . . .
O2 C11 C28 C24 5.8(3) . . . .
O2 C14 C16 C26 -1.1(2) . . . .
O2 C14 C16 C34 179.76(15) . . . .
O2 C14 C33 C37 -179.91(18) . . . .
O3 C21 C38 C42 177.31(19) . . . .
O3 C22 C29 C27 -1.8(3) . . . .
O3 C22 C30 C20 1.0(2) . . . .
C4 C13 C18 C5 -178.94(16) . . . .
C5 O1 C6 C7 -0.06(18) . . . .
C5 O1 C6 C31 179.49(18) . . . .
C6 O1 C5 C18 -178.76(14) . . . .
C6 O1 C5 C19 0.40(19) . . . .
C6 C7 C19 C5 0.5(2) . . . .
C6 C7 C32 C39 -0.4(3) . . . .
C6 C31 C40 C39 -0.2(3) . . . .
C7 C6 C31 C40 0.2(3) . . . .
C7 C32 C39 C40 0.5(3) . . . .
C8 C4 C9 C8 0.0(3) . . . 3_766
C8 C4 C13 C18 174.89(18) . . . .
C9 C4 C8 C9 0.0(3) . . . 3_766
C9 C4 C13 C18 -3.5(3) . . . .
C10 C23 C25 C12 -1.1(3) . . . .
C10 C24 C28 C11 179.74(17) . . . .
C11 O2 C14 C16 0.51(18) . . . .
C11 O2 C14 C33 -178.97(18) . . . .
C12 C15 C17 C10 0.9(3) . . . .
C12 C27 C29 C22 177.07(18) . . . .
C13 C4 C8 C9 -178.48(16) . . . 3_766
C13 C4 C9 C8 178.42(16) . . . 3_766
C14 O2 C11 C26 0.3(2) . . . .
C14 O2 C11 C28 -178.50(15) . . . .
C14 C16 C26 C11 1.2(2) . . . .
C14 C16 C34 C35 0.2(3) . . . .
C14 C33 C37 C35 0.0(3) . . . .
C15 C12 C25 C23 1.7(3) . . . .
C15 C12 C27 C29 -165.53(19) . . . .
C16 C14 C33 C37 0.7(3) . . . .
C16 C34 C35 C37 0.5(3) . . . .
C17 C10 C23 C25 0.4(3) . . . .
C17 C10 C24 C28 -4.1(3) . . . .
C18 C5 C19 C7 178.41(18) . . . .
C19 C5 C18 C13 -172.5(2) . . . .
C19 C7 C32 C39 179.5(2) . . . .
C20 C21 C38 C42 -1.2(3) . . . .
C20 C36 C41 C42 -1.8(4) . . . .
C21 O3 C22 C29 178.30(16) . . . .
C21 O3 C22 C30 -1.4(2) . . . .
C21 C20 C30 C22 -0.2(2) . . . .
C21 C20 C36 C41 1.4(3) . . . .
C21 C38 C42 C41 0.8(4) . . . .
C22 O3 C21 C20 1.2(2) . . . .
C22 O3 C21 C38 -177.43(19) . . . .
C23 C10 C17 C15 -0.2(3) . . . .
C23 C10 C24 C28 174.75(19) . . . .
C24 C10 C17 C15 178.64(16) . . . .
C24 C10 C23 C25 -178.54(17) . . . .
C25 C12 C15 C17 -1.6(3) . . . .
C25 C12 C27 C29 12.3(3) . . . .
C26 C11 C28 C24 -172.8(2) . . . .
C26 C16 C34 C35 -178.7(2) . . . .
C27 C12 C15 C17 176.43(16) . . . .
C27 C12 C25 C23 -176.22(17) . . . .
C28 C11 C26 C16 177.59(18) . . . .
C29 C22 C30 C20 -178.6(2) . . . .
C30 C20 C21 O3 -0.6(2) . . . .
C30 C20 C21 C38 178.04(19) . . . .
C30 C20 C36 C41 -175.8(2) . . . .
C30 C22 C29 C27 177.8(2) . . . .
C31 C6 C7 C19 -179.83(18) . . . .
C31 C6 C7 C32 0.1(3) . . . .
C32 C7 C19 C5 -179.4(2) . . . .
C32 C39 C40 C31 -0.1(4) . . . .
C33 C14 C16 C26 178.40(18) . . . .
C33 C14 C16 C34 -0.8(3) . . . .
C34 C16 C26 C11 -179.8(2) . . . .
C34 C35 C37 C33 -0.5(4) . . . .
C36 C20 C21 O3 -178.66(17) . . . .
C36 C20 C21 C38 0.0(3) . . . .
C36 C20 C30 C22 177.3(2) . . . .
C36 C41 C42 C38 0.6(4) . . . .
